data_7029143
loop_
_publ_author_name
'Dahcheh, Fatme'
'Stephan, Douglas W.'

_publ_section_title
;
 Reactions of ruthenium hydrides with ethyl-vinyl sulfide.
;
_journal_issue 9
_journal_name_full 'Dalton transactions (Cambridge, England : 2003)'
_journal_page_first 3501
_journal_page_last 3507
_journal_paper_doi 10.1039/c3dt53326c
_journal_volume 43
_journal_year 2014
_chemical_formula_sum 'C48 H54 Cl3 N4 O2 P Ru'
_chemical_formula_weight 957.34
_space_group_IT_number 4
_symmetry_cell_setting monoclinic
_symmetry_space_group_name_Hall 'P 2yb'
_symmetry_space_group_name_H-M 'P 1 21 1'
_atom_sites_solution_hydrogens geom
_atom_sites_solution_primary direct
_atom_sites_solution_secondary difmap
_audit_creation_method SHELXL-97
_cell_angle_alpha 90.00
_cell_angle_beta 90.793(2)
_cell_angle_gamma 90.00
_cell_formula_units_Z 4
_cell_length_a 9.9860(6)
_cell_length_b 19.2471(12)
_cell_length_c 24.3594(16)
_cell_measurement_reflns_used 8892
_cell_measurement_temperature 150(2)
_cell_measurement_theta_max 27.26
_cell_measurement_theta_min 2.30
_cell_volume 4681.5(5)
_computing_cell_refinement 'Bruker SMART'
_computing_data_collection 'Bruker SMART'
_computing_data_reduction 'Bruker SAINT'
_computing_molecular_graphics 'Bruker SHELXTL'
_computing_publication_material 'Bruker SHELXTL'
_computing_structure_refinement 'SHELXL-97 (Sheldrick, 1997)'
_computing_structure_solution 'SHELXS-97 (Sheldrick, 1990)'
_diffrn_ambient_temperature 150(2)
_diffrn_measured_fraction_theta_full 0.994
_diffrn_measured_fraction_theta_max 0.994
_diffrn_measurement_device_type 'CCD area detector'
_diffrn_measurement_method 'phi and omega scans'
_diffrn_radiation_monochromator graphite
_diffrn_radiation_source 'fine-focus sealed tube'
_diffrn_radiation_type MoK\a
_diffrn_radiation_wavelength 0.71073
_diffrn_reflns_av_R_equivalents 0.0831
_diffrn_reflns_av_unetI/netI 0.2036
_diffrn_reflns_limit_h_max 12
_diffrn_reflns_limit_h_min -12
_diffrn_reflns_limit_k_max 25
_diffrn_reflns_limit_k_min -24
_diffrn_reflns_limit_l_max 31
_diffrn_reflns_limit_l_min -31
_diffrn_reflns_number 41374
_diffrn_reflns_theta_full 27.56
_diffrn_reflns_theta_max 27.56
_diffrn_reflns_theta_min 1.67
_exptl_absorpt_coefficient_mu 0.582
_exptl_absorpt_correction_T_max 0.7456
_exptl_absorpt_correction_T_min 0.7171
_exptl_absorpt_correction_type multi-scan
_exptl_absorpt_process_details sadabs
_exptl_crystal_colour pink
_exptl_crystal_density_diffrn 1.358
_exptl_crystal_density_method 'not measured'
_exptl_crystal_description block
_exptl_crystal_F_000 1984
_exptl_crystal_size_max 0.21
_exptl_crystal_size_mid 0.20
_exptl_crystal_size_min 0.15
_refine_diff_density_max 0.573
_refine_diff_density_min -0.444
_refine_diff_density_rms 0.081
_refine_ls_abs_structure_details 'Flack H D (1983), Acta Cryst. A39, 876-881'
_refine_ls_abs_structure_Flack -0.023(16)
_refine_ls_extinction_method none
_refine_ls_goodness_of_fit_ref 0.662
_refine_ls_hydrogen_treatment mixed
_refine_ls_matrix_type full
_refine_ls_number_parameters 1085
_refine_ls_number_reflns 19065
_refine_ls_number_restraints 1
_refine_ls_restrained_S_all 0.662
_refine_ls_R_factor_all 0.1042
_refine_ls_R_factor_gt 0.0460
_refine_ls_shift/su_max 0.001
_refine_ls_shift/su_mean 0.000
_refine_ls_structure_factor_coef Fsqd
_refine_ls_weighting_details 'calc w=1/[\s^2^(Fo^2^)+(0.0000P)^2^+0.0000P] where P=(Fo^2^+2Fc^2^)/3'
_refine_ls_weighting_scheme calc
_refine_ls_wR_factor_gt 0.0531
_refine_ls_wR_factor_ref 0.0656
_reflns_number_gt 10494
_reflns_number_total 19065
_reflns_threshold_expression >2sigma(I)
_cod_data_source_file c3dt53326c.txt
_cod_data_source_block compound8
_cod_depositor_comments
;
The following automatic conversions were performed:

'_symmetry_cell_setting' value 'Monoclinic' changed to 'monoclinic'
according to
/usr/data/users/saulius/automatic-downloads/current/RSC/lib/dictionaries/cif_core.dic
dictionary named 'cif_core.dic' version 2.4.2 from 2011-04-26.

Automatic conversion script
Id: cif_fix_values 2281 2013-09-26 08:29:07Z andrius 
;
_cod_original_sg_symbol_H-M P2(1)
_cod_database_code 7029143

loop_
_symmetry_equiv_pos_as_xyz
'x, y, z'
'-x, y+1/2, -z'

loop_
_atom_site_label
_atom_site_type_symbol
_atom_site_fract_x
_atom_site_fract_y
_atom_site_fract_z
_atom_site_U_iso_or_equiv
_atom_site_adp_type
_atom_site_occupancy
_atom_site_symmetry_multiplicity
_atom_site_calc_flag
_atom_site_refinement_flags
_atom_site_disorder_assembly
_atom_site_disorder_group
Ru1 Ru 0.66259(4) 0.613711(19) 0.858284(17) 0.01902(11) Uani 1 1 d . . .
Ru2 Ru 0.92650(4) 0.630229(19) 0.381309(16) 0.01748(10) Uani 1 1 d . . .
Cl1 Cl 0.80005(16) 0.71926(7) 0.85820(6) 0.0360(4) Uani 1 1 d . . .
Cl2 Cl 0.62272(15) 0.64716(8) 1.09740(6) 0.0451(5) Uani 1 1 d . . .
Cl3 Cl 0.37698(17) 0.74846(10) 1.03325(7) 0.0568(5) Uani 1 1 d . . .
Cl4 Cl 0.80792(16) 0.73975(7) 0.39683(6) 0.0395(4) Uani 1 1 d . . .
Cl5 Cl 0.95685(16) 0.69557(8) 0.14616(6) 0.0459(5) Uani 1 1 d . . .
Cl6 Cl 1.21802(16) 0.77862(9) 0.21433(6) 0.0475(5) Uani 1 1 d . . .
P1 P 0.67839(13) 0.59917(7) 0.76432(6) 0.0179(3) Uani 1 1 d . . .
P2 P 0.91807(13) 0.60242(7) 0.47347(5) 0.0190(3) Uani 1 1 d . . .
O1 O 1.0402(3) 0.42223(19) 0.84266(16) 0.0358(11) Uani 1 1 d . . .
O2 O 0.3431(4) 0.36390(19) 0.89427(18) 0.0439(12) Uani 1 1 d . . .
O3 O 0.5027(3) 0.45618(19) 0.38554(15) 0.0314(10) Uani 1 1 d . . .
N1 N 0.7828(4) 0.4778(2) 0.88205(16) 0.0206(10) Uani 1 1 d . . .
N2 N 0.5736(4) 0.4588(2) 0.86713(17) 0.0224(11) Uani 1 1 d . . .
N3 N 0.6591(4) 0.6245(2) 0.98877(15) 0.0226(10) Uani 1 1 d . . .
N4 N 0.5062(4) 0.6867(2) 0.94915(18) 0.0232(11) Uani 1 1 d . . .
N5 N 0.7722(4) 0.5072(2) 0.34881(17) 0.0201(10) Uani 1 1 d . . .
N6 N 0.9767(4) 0.4757(2) 0.34874(19) 0.0294(12) Uani 1 1 d . B .
N7 N 1.0866(4) 0.7109(2) 0.29589(16) 0.0202(10) Uani 1 1 d . . .
N8 N 0.9234(4) 0.6600(2) 0.25338(17) 0.0220(11) Uani 1 1 d . . .
C1 C 0.6650(5) 0.5121(2) 0.8697(2) 0.0183(12) Uani 1 1 d . . .
C2 C 0.7635(5) 0.4064(3) 0.8867(2) 0.0293(15) Uani 1 1 d . . .
H2A H 0.8296 0.3723 0.8949 0.035 Uiso 1 1 calc R . .
C3 C 0.6326(5) 0.3956(3) 0.8773(2) 0.0271(14) Uani 1 1 d . . .
H3A H 0.5884 0.3519 0.8776 0.033 Uiso 1 1 calc R . .
C4 C 0.9133(5) 0.5112(2) 0.8837(2) 0.0264(14) Uani 1 1 d . . .
H4A H 0.9605 0.4981 0.9181 0.032 Uiso 1 1 calc R . .
H4B H 0.9008 0.5622 0.8840 0.032 Uiso 1 1 calc R . .
C5 C 0.9993(5) 0.4917(3) 0.8355(2) 0.0293(15) Uani 1 1 d . . .
H5A H 0.9474 0.4967 0.8008 0.035 Uiso 1 1 calc R . .
H5B H 1.0784 0.5226 0.8339 0.035 Uiso 1 1 calc R . .
C6 C 1.1053(6) 0.3975(3) 0.7946(3) 0.059(2) Uani 1 1 d . . .
H6A H 1.1330 0.3491 0.8002 0.089 Uiso 1 1 calc R . .
H6B H 1.1842 0.4262 0.7875 0.089 Uiso 1 1 calc R . .
H6C H 1.0432 0.4001 0.7632 0.089 Uiso 1 1 calc R . .
C7 C 0.4330(5) 0.4664(3) 0.8528(2) 0.0273(14) Uani 1 1 d . . .
H7A H 0.4152 0.4426 0.8174 0.033 Uiso 1 1 calc R . .
H7B H 0.4125 0.5163 0.8477 0.033 Uiso 1 1 calc R . .
C8 C 0.3411(5) 0.4368(3) 0.8959(2) 0.0289(14) Uani 1 1 d . . .
H8A H 0.3705 0.4529 0.9327 0.035 Uiso 1 1 calc R . .
H8B H 0.2486 0.4536 0.8892 0.035 Uiso 1 1 calc R . .
C9 C 0.2540(6) 0.3349(3) 0.9346(3) 0.060(2) Uani 1 1 d . . .
H9A H 0.2564 0.2841 0.9325 0.090 Uiso 1 1 calc R . .
H9B H 0.1625 0.3512 0.9273 0.090 Uiso 1 1 calc R . .
H9C H 0.2828 0.3498 0.9714 0.090 Uiso 1 1 calc R . .
C10 C 0.8423(5) 0.5917(2) 0.7302(2) 0.0185(13) Uani 1 1 d . . .
C11 C 0.9462(5) 0.6336(3) 0.7506(2) 0.0280(13) Uani 1 1 d . . .
H11A H 0.9311 0.6624 0.7815 0.034 Uiso 1 1 calc R . .
C12 C 1.0704(5) 0.6337(3) 0.7263(2) 0.0349(15) Uani 1 1 d . . .
H12A H 1.1394 0.6631 0.7401 0.042 Uiso 1 1 calc R . .
C13 C 1.0942(5) 0.5910(3) 0.6819(2) 0.0289(15) Uani 1 1 d . . .
H13A H 1.1796 0.5913 0.6651 0.035 Uiso 1 1 calc R . .
C14 C 0.9949(5) 0.5481(3) 0.6617(2) 0.0264(14) Uani 1 1 d . . .
H14A H 1.0119 0.5182 0.6316 0.032 Uiso 1 1 calc R . .
C15 C 0.8689(5) 0.5488(3) 0.6858(2) 0.0220(13) Uani 1 1 d . . .
H15A H 0.8002 0.5194 0.6716 0.026 Uiso 1 1 calc R . .
C16 C 0.6045(5) 0.6721(2) 0.7252(2) 0.0179(13) Uani 1 1 d . . .
C17 C 0.5048(5) 0.7120(3) 0.7486(2) 0.0285(15) Uani 1 1 d . . .
H17A H 0.4787 0.7029 0.7853 0.034 Uiso 1 1 calc R . .
C18 C 0.4424(6) 0.7650(3) 0.7194(3) 0.0366(17) Uani 1 1 d . . .
H18A H 0.3724 0.7910 0.7356 0.044 Uiso 1 1 calc R . .
C19 C 0.4824(6) 0.7799(3) 0.6669(2) 0.0356(16) Uani 1 1 d . . .
H19A H 0.4411 0.8167 0.6469 0.043 Uiso 1 1 calc R . .
C20 C 0.5839(6) 0.7408(3) 0.6430(2) 0.0392(17) Uani 1 1 d . . .
H20A H 0.6124 0.7506 0.6067 0.047 Uiso 1 1 calc R . .
C21 C 0.6421(5) 0.6877(3) 0.6727(2) 0.0285(15) Uani 1 1 d . . .
H21A H 0.7108 0.6609 0.6563 0.034 Uiso 1 1 calc R . .
C22 C 0.5844(5) 0.5255(3) 0.7349(2) 0.0174(12) Uani 1 1 d . . .
C23 C 0.6366(5) 0.4583(2) 0.7389(2) 0.0219(13) Uani 1 1 d . . .
H23A H 0.7221 0.4511 0.7555 0.026 Uiso 1 1 calc R . .
C24 C 0.5644(5) 0.4019(3) 0.7187(2) 0.0278(14) Uani 1 1 d . . .
H24A H 0.6016 0.3565 0.7213 0.033 Uiso 1 1 calc R . .
C25 C 0.4388(5) 0.4108(3) 0.6948(2) 0.0271(14) Uani 1 1 d . . .
H25A H 0.3905 0.3723 0.6804 0.032 Uiso 1 1 calc R . .
C26 C 0.3856(5) 0.4767(3) 0.6923(2) 0.0305(15) Uani 1 1 d . . .
H26A H 0.2984 0.4833 0.6771 0.037 Uiso 1 1 calc R . .
C27 C 0.4579(5) 0.5343(3) 0.7119(2) 0.0204(13) Uani 1 1 d . . .
H27A H 0.4200 0.5794 0.7093 0.025 Uiso 1 1 calc R . .
C28 C 0.6083(5) 0.6411(3) 0.9366(2) 0.0202(13) Uani 1 1 d . . .
C29 C 0.7695(5) 0.5784(3) 1.0023(2) 0.0258(14) Uani 1 1 d . . .
C30 C 0.8973(6) 0.6067(4) 1.0087(2) 0.0374(17) Uani 1 1 d . . .
C31 C 1.0010(6) 0.5623(4) 1.0279(2) 0.0440(18) Uani 1 1 d . . .
H31A H 1.0890 0.5801 1.0328 0.053 Uiso 1 1 calc R . .
C32 C 0.9752(8) 0.4932(4) 1.0394(3) 0.063(2) Uani 1 1 d . . .
C33 C 0.8482(7) 0.4687(3) 1.0333(2) 0.051(2) Uani 1 1 d . . .
H33A H 0.8309 0.4215 1.0421 0.061 Uiso 1 1 calc R . .
C34 C 0.7428(6) 0.5098(3) 1.0147(2) 0.0418(17) Uani 1 1 d . . .
C35 C 0.9272(6) 0.6808(3) 0.9974(2) 0.0437(18) Uani 1 1 d . . .
H35A H 0.8457 0.7041 0.9843 0.066 Uiso 1 1 calc R . .
H35B H 0.9963 0.6839 0.9694 0.066 Uiso 1 1 calc R . .
H35C H 0.9593 0.7032 1.0312 0.066 Uiso 1 1 calc R . .
C36 C 1.0893(7) 0.4464(4) 1.0608(3) 0.104(3) Uani 1 1 d . . .
H36A H 1.0551 0.3993 1.0667 0.156 Uiso 1 1 calc R . .
H36B H 1.1245 0.4650 1.0956 0.156 Uiso 1 1 calc R . .
H36C H 1.1611 0.4450 1.0338 0.156 Uiso 1 1 calc R . .
C37 C 0.6019(6) 0.4818(3) 1.0107(2) 0.0494(19) Uani 1 1 d . . .
H37A H 0.6017 0.4327 1.0213 0.074 Uiso 1 1 calc R . .
H37B H 0.5684 0.4863 0.9729 0.074 Uiso 1 1 calc R . .
H37C H 0.5440 0.5081 1.0354 0.074 Uiso 1 1 calc R . .
C38 C 0.5889(6) 0.6582(3) 1.0297(2) 0.0313(15) Uani 1 1 d . . .
C39 C 0.4950(6) 0.6964(3) 1.0046(2) 0.0313(15) Uani 1 1 d . . .
C40 C 0.4132(5) 0.7182(3) 0.9113(2) 0.0216(13) Uani 1 1 d . . .
C41 C 0.4353(5) 0.7855(3) 0.8920(3) 0.0299(15) Uani 1 1 d . . .
C42 C 0.3378(6) 0.8148(3) 0.8593(2) 0.0352(16) Uani 1 1 d . . .
H42A H 0.3512 0.8605 0.8457 0.042 Uiso 1 1 calc R . .
C43 C 0.2193(6) 0.7800(3) 0.8454(2) 0.0324(16) Uani 1 1 d . . .
C44 C 0.1983(6) 0.7152(3) 0.8667(2) 0.0312(15) Uani 1 1 d . . .
H44A H 0.1164 0.6920 0.8586 0.037 Uiso 1 1 calc R . .
C45 C 0.2948(5) 0.6821(3) 0.9001(2) 0.0239(13) Uani 1 1 d . . .
C46 C 0.5593(5) 0.8267(3) 0.9091(3) 0.051(2) Uani 1 1 d . . .
H46A H 0.5570 0.8724 0.8915 0.077 Uiso 1 1 calc R . .
H46B H 0.6398 0.8016 0.8979 0.077 Uiso 1 1 calc R . .
H46C H 0.5608 0.8326 0.9491 0.077 Uiso 1 1 calc R . .
C47 C 0.1134(6) 0.8145(3) 0.8095(3) 0.058(2) Uani 1 1 d . . .
H47A H 0.0377 0.7827 0.8042 0.086 Uiso 1 1 calc R . .
H47B H 0.1516 0.8260 0.7738 0.086 Uiso 1 1 calc R . .
H47C H 0.0825 0.8571 0.8273 0.086 Uiso 1 1 calc R . .
C48 C 0.2696(5) 0.6130(3) 0.9252(2) 0.0327(14) Uani 1 1 d . . .
H48A H 0.3485 0.5985 0.9467 0.049 Uiso 1 1 calc R . .
H48B H 0.2516 0.5788 0.8962 0.049 Uiso 1 1 calc R . .
H48C H 0.1920 0.6160 0.9493 0.049 Uiso 1 1 calc R . .
C49 C 0.8991(5) 0.5329(3) 0.3586(2) 0.0212(13) Uani 1 1 d . . .
C50 C 0.7744(5) 0.4378(3) 0.3326(2) 0.0273(14) Uani 1 1 d . . .
H50A H 0.6992 0.4099 0.3230 0.033 Uiso 1 1 calc R . .
C51 C 0.9019(5) 0.4181(3) 0.3331(2) 0.0339(16) Uani 1 1 d . . .
H51A H 0.9353 0.3732 0.3244 0.041 Uiso 1 1 calc R . .
C52 C 0.6503(5) 0.5464(3) 0.3561(2) 0.0248(13) Uani 1 1 d . . .
H52A H 0.5970 0.5451 0.3216 0.030 Uiso 1 1 calc R . .
H52B H 0.6736 0.5955 0.3637 0.030 Uiso 1 1 calc R . .
C53 C 0.5660(5) 0.5192(3) 0.4022(2) 0.0278(14) Uani 1 1 d . . .
H53A H 0.6231 0.5107 0.4351 0.033 Uiso 1 1 calc R . .
H53B H 0.4972 0.5541 0.4119 0.033 Uiso 1 1 calc R . .
C54 C 0.4284(6) 0.4273(3) 0.4292(2) 0.054(2) Uani 1 1 d . . .
H54A H 0.3868 0.3837 0.4171 0.081 Uiso 1 1 calc R . .
H54B H 0.3586 0.4601 0.4401 0.081 Uiso 1 1 calc R . .
H54C H 0.4884 0.4182 0.4605 0.081 Uiso 1 1 calc R . .
C55 C 1.1227(6) 0.4721(3) 0.3583(3) 0.055(2) Uani 1 1 d . . .
H55A H 1.1548 0.5189 0.3692 0.065 Uiso 1 1 calc R A 1
H55B H 1.1404 0.4404 0.3896 0.065 Uiso 1 1 calc R A 1
C56 C 1.1982(8) 0.4495(6) 0.3133(4) 0.031(3) Uani 0.76(2) 1 d P B 1
H56A H 1.2945 0.4518 0.3234 0.037 Uiso 0.76(2) 1 calc PR B 1
H56B H 1.1826 0.4817 0.2822 0.037 Uiso 0.76(2) 1 calc PR B 1
O4 O 1.1676(6) 0.3813(4) 0.2960(4) 0.051(4) Uani 0.76(2) 1 d P B 1
C57 C 1.235(3) 0.3582(15) 0.2466(12) 0.051(8) Uani 0.76(2) 1 d P B 1
H57A H 1.2106 0.3097 0.2391 0.076 Uiso 0.76(2) 1 calc PR B 1
H57B H 1.3318 0.3619 0.2520 0.076 Uiso 0.76(2) 1 calc PR B 1
H57C H 1.2065 0.3874 0.2156 0.076 Uiso 0.76(2) 1 calc PR B 1
C56A C 1.200(4) 0.417(2) 0.3209(15) 0.034(10) Uiso 0.24(2) 1 d P B 2
H56C H 1.2963 0.4292 0.3226 0.040 Uiso 0.24(2) 1 calc PR B 2
H56D H 1.1899 0.3711 0.3380 0.040 Uiso 0.24(2) 1 calc PR B 2
O4A O 1.1624(16) 0.4106(11) 0.2636(9) 0.026(7) Uiso 0.24(2) 1 d P B 2
C57A C 1.243(11) 0.358(6) 0.243(5) 0.09(4) Uiso 0.24(2) 1 d P B 2
H57D H 1.2062 0.3420 0.2078 0.131 Uiso 0.24(2) 1 calc PR B 2
H57E H 1.2466 0.3195 0.2690 0.131 Uiso 0.24(2) 1 calc PR B 2
H57F H 1.3338 0.3763 0.2376 0.131 Uiso 0.24(2) 1 calc PR B 2
C58 C 0.9785(5) 0.6672(2) 0.3062(2) 0.0182(12) Uani 1 1 d . . .
C59 C 0.9955(6) 0.6957(3) 0.2149(2) 0.0278(14) Uani 1 1 d . . .
C60 C 1.0956(5) 0.7274(3) 0.2410(2) 0.0241(13) Uani 1 1 d . . .
C61 C 1.1801(5) 0.7367(3) 0.3365(2) 0.0228(13) Uani 1 1 d . . .
C62 C 1.1609(6) 0.8028(3) 0.3585(2) 0.0259(14) Uani 1 1 d . . .
C63 C 1.2599(6) 0.8283(3) 0.3945(2) 0.0325(15) Uani 1 1 d . . .
H63A H 1.2472 0.8721 0.4117 0.039 Uiso 1 1 calc R . .
C64 C 1.3773(6) 0.7908(4) 0.4056(2) 0.0392(17) Uani 1 1 d . . .
C65 C 1.3933(6) 0.7265(3) 0.3819(2) 0.0366(16) Uani 1 1 d . . .
H65A H 1.4725 0.7007 0.3895 0.044 Uiso 1 1 calc R . .
C66 C 1.2959(5) 0.6984(3) 0.3470(2) 0.0267(14) Uani 1 1 d . . .
C67 C 1.0427(5) 0.8486(3) 0.3443(2) 0.0388(17) Uani 1 1 d . . .
H67A H 1.0107 0.8712 0.3777 0.058 Uiso 1 1 calc R . .
H67B H 0.9706 0.8202 0.3283 0.058 Uiso 1 1 calc R . .
H67C H 1.0699 0.8840 0.3179 0.058 Uiso 1 1 calc R . .
C68 C 1.4845(6) 0.8223(3) 0.4427(2) 0.053(2) Uani 1 1 d . . .
H68A H 1.5594 0.7896 0.4466 0.080 Uiso 1 1 calc R . .
H68B H 1.4469 0.8318 0.4789 0.080 Uiso 1 1 calc R . .
H68C H 1.5166 0.8657 0.4265 0.080 Uiso 1 1 calc R . .
C69 C 1.3156(5) 0.6287(3) 0.3221(2) 0.0400(15) Uani 1 1 d . . .
H69A H 1.4024 0.6098 0.3341 0.060 Uiso 1 1 calc R . .
H69B H 1.3135 0.6327 0.2820 0.060 Uiso 1 1 calc R . .
H69C H 1.2439 0.5975 0.3338 0.060 Uiso 1 1 calc R . .
C70 C 0.8022(5) 0.6231(3) 0.23887(19) 0.0229(12) Uani 1 1 d . . .
C71 C 0.6808(6) 0.6584(3) 0.2404(2) 0.0267(15) Uani 1 1 d . . .
C72 C 0.5664(5) 0.6240(3) 0.22320(19) 0.0324(14) Uani 1 1 d . . .
H72A H 0.4829 0.6477 0.2236 0.039 Uiso 1 1 calc R . .
C73 C 0.5711(6) 0.5550(3) 0.2052(2) 0.0409(17) Uani 1 1 d . . .
C74 C 0.6937(6) 0.5223(3) 0.2034(2) 0.0415(18) Uani 1 1 d . . .
H74A H 0.6976 0.4752 0.1918 0.050 Uiso 1 1 calc R . .
C75 C 0.8122(6) 0.5562(3) 0.2180(2) 0.0284(14) Uani 1 1 d . . .
C76 C 0.6707(5) 0.7342(3) 0.2575(2) 0.0396(17) Uani 1 1 d . . .
H76A H 0.5768 0.7490 0.2557 0.059 Uiso 1 1 calc R . .
H76B H 0.7237 0.7629 0.2327 0.059 Uiso 1 1 calc R . .
H76C H 0.7050 0.7395 0.2951 0.059 Uiso 1 1 calc R . .
C77 C 0.4421(6) 0.5188(3) 0.1870(3) 0.072(2) Uani 1 1 d . . .
H77A H 0.3665 0.5507 0.1910 0.108 Uiso 1 1 calc R . .
H77B H 0.4279 0.4776 0.2098 0.108 Uiso 1 1 calc R . .
H77C H 0.4491 0.5047 0.1485 0.108 Uiso 1 1 calc R . .
C78 C 0.9439(6) 0.5209(3) 0.2116(2) 0.048(2) Uani 1 1 d . . .
H78A H 0.9297 0.4743 0.1962 0.073 Uiso 1 1 calc R . .
H78B H 0.9887 0.5170 0.2475 0.073 Uiso 1 1 calc R . .
H78C H 0.9999 0.5480 0.1867 0.073 Uiso 1 1 calc R . .
C79 C 0.9994(5) 0.6688(2) 0.5158(2) 0.0194(13) Uani 1 1 d . . .
C80 C 1.1194(5) 0.6986(3) 0.4968(2) 0.0266(14) Uani 1 1 d . . .
H80A H 1.1511 0.6875 0.4613 0.032 Uiso 1 1 calc R . .
C81 C 1.1915(6) 0.7447(3) 0.5304(2) 0.0304(15) Uani 1 1 d . . .
H81A H 1.2730 0.7642 0.5179 0.036 Uiso 1 1 calc R . .
C82 C 1.1453(6) 0.7617(3) 0.5812(2) 0.0338(16) Uani 1 1 d . . .
H82A H 1.1955 0.7928 0.6038 0.041 Uiso 1 1 calc R . .
C83 C 1.0267(6) 0.7345(3) 0.6002(2) 0.0381(16) Uani 1 1 d . . .
H83A H 0.9940 0.7475 0.6352 0.046 Uiso 1 1 calc R . .
C84 C 0.9561(6) 0.6881(3) 0.5675(2) 0.0290(15) Uani 1 1 d . . .
H84A H 0.8754 0.6687 0.5810 0.035 Uiso 1 1 calc R . .
C85 C 1.0091(5) 0.5240(3) 0.4954(2) 0.0200(13) Uani 1 1 d . . .
C86 C 1.1297(5) 0.5251(3) 0.5235(2) 0.0218(14) Uani 1 1 d . . .
H86A H 1.1682 0.5687 0.5330 0.026 Uiso 1 1 calc R . .
C87 C 1.1965(5) 0.4648(3) 0.5385(2) 0.0302(15) Uani 1 1 d . . .
H87A H 1.2785 0.4676 0.5586 0.036 Uiso 1 1 calc R . .
C88 C 1.1455(5) 0.4012(3) 0.5245(2) 0.0315(15) Uani 1 1 d . . .
H88A H 1.1915 0.3598 0.5345 0.038 Uiso 1 1 calc R . .
C89 C 1.0255(6) 0.3983(3) 0.4955(3) 0.0427(18) Uani 1 1 d . . .
H89A H 0.9885 0.3544 0.4859 0.051 Uiso 1 1 calc R . .
C90 C 0.9587(5) 0.4583(3) 0.4803(2) 0.0327(15) Uani 1 1 d . . .
H90A H 0.8778 0.4552 0.4594 0.039 Uiso 1 1 calc R . .
C91 C 0.7573(5) 0.5915(3) 0.5095(2) 0.0197(13) Uani 1 1 d . . .
C92 C 0.6557(5) 0.6378(3) 0.4973(2) 0.0249(13) Uani 1 1 d . . .
H92A H 0.6712 0.6739 0.4716 0.030 Uiso 1 1 calc R . .
C93 C 0.5306(5) 0.6327(3) 0.5219(2) 0.0314(14) Uani 1 1 d . . .
H93A H 0.4615 0.6646 0.5123 0.038 Uiso 1 1 calc R . .
C94 C 0.5079(6) 0.5818(3) 0.5597(2) 0.0361(16) Uani 1 1 d . . .
H94A H 0.4230 0.5782 0.5767 0.043 Uiso 1 1 calc R . .
C95 C 0.6078(6) 0.5361(3) 0.5731(2) 0.0366(17) Uani 1 1 d . . .
H95A H 0.5917 0.5008 0.5995 0.044 Uiso 1 1 calc R . .
C96 C 0.7320(6) 0.5402(3) 0.5488(2) 0.0280(15) Uani 1 1 d . . .
H96A H 0.8005 0.5082 0.5588 0.034 Uiso 1 1 calc R . .
H98 H 0.518(4) 0.601(2) 0.8452(18) 0.052(16) Uiso 1 1 d . . .
H99 H 1.078(4) 0.606(2) 0.3850(16) 0.032(13) Uiso 1 1 d . . .

loop_
_atom_site_aniso_label
_atom_site_aniso_U_11
_atom_site_aniso_U_22
_atom_site_aniso_U_33
_atom_site_aniso_U_23
_atom_site_aniso_U_13
_atom_site_aniso_U_12
Ru1 0.0229(3) 0.0198(3) 0.0144(2) 0.0001(2) 0.0026(2) 0.0010(2)
Ru2 0.0224(2) 0.0160(2) 0.0140(2) -0.0004(2) 0.0007(2) -0.0025(2)
Cl1 0.0504(10) 0.0277(8) 0.0301(9) -0.0065(7) 0.0128(8) -0.0136(7)
Cl2 0.0494(10) 0.0705(13) 0.0154(8) -0.0059(8) 0.0009(7) 0.0020(9)
Cl3 0.0515(12) 0.0817(14) 0.0373(11) -0.0277(10) 0.0034(9) 0.0275(10)
Cl4 0.0648(12) 0.0199(8) 0.0343(9) 0.0010(7) 0.0174(9) 0.0071(8)
Cl5 0.0547(11) 0.0669(12) 0.0160(8) 0.0106(8) -0.0073(8) -0.0273(9)
Cl6 0.0492(11) 0.0661(12) 0.0271(9) 0.0105(9) 0.0015(8) -0.0355(9)
P1 0.0191(8) 0.0189(8) 0.0158(8) 0.0017(6) 0.0025(6) 0.0032(6)
P2 0.0219(8) 0.0196(8) 0.0154(7) -0.0010(7) -0.0007(6) -0.0049(6)
O1 0.025(2) 0.032(2) 0.050(3) -0.007(2) 0.007(2) 0.0077(19)
O2 0.034(3) 0.032(3) 0.066(3) 0.012(2) 0.010(2) 0.000(2)
O3 0.030(2) 0.034(2) 0.030(2) 0.000(2) 0.005(2) -0.017(2)
N1 0.020(3) 0.022(2) 0.020(3) 0.002(2) 0.000(2) 0.000(2)
N2 0.020(3) 0.021(3) 0.026(3) 0.003(2) -0.003(2) -0.003(2)
N3 0.025(2) 0.032(3) 0.012(2) 0.002(2) 0.0028(19) 0.000(2)
N4 0.029(3) 0.021(2) 0.020(3) 0.000(2) 0.006(2) 0.001(2)
N5 0.016(3) 0.019(2) 0.026(3) -0.005(2) 0.005(2) 0.003(2)
N6 0.020(3) 0.019(3) 0.050(3) -0.007(2) 0.002(3) -0.005(2)
N7 0.025(3) 0.024(3) 0.011(2) 0.004(2) 0.000(2) -0.006(2)
N8 0.027(3) 0.024(3) 0.014(3) 0.001(2) -0.004(2) -0.009(2)
C1 0.024(3) 0.022(3) 0.010(3) -0.001(2) -0.002(2) 0.007(3)
C2 0.033(4) 0.017(3) 0.039(4) 0.006(3) 0.004(3) 0.001(3)
C3 0.032(4) 0.022(3) 0.028(4) 0.008(3) 0.001(3) -0.003(3)
C4 0.019(3) 0.020(3) 0.041(4) 0.000(3) -0.004(3) 0.003(3)
C5 0.025(3) 0.040(4) 0.023(3) 0.002(3) -0.004(3) 0.003(3)
C6 0.039(4) 0.080(6) 0.060(5) -0.040(4) 0.007(4) 0.011(4)
C7 0.019(3) 0.037(4) 0.026(3) 0.008(3) 0.002(3) 0.002(3)
C8 0.029(4) 0.023(3) 0.035(4) -0.001(3) 0.000(3) 0.003(3)
C9 0.054(5) 0.044(4) 0.082(6) 0.034(4) 0.023(4) 0.000(4)
C10 0.024(3) 0.021(3) 0.010(3) 0.002(2) 0.004(3) 0.007(2)
C11 0.021(3) 0.038(4) 0.025(3) 0.002(3) -0.002(3) -0.002(3)
C12 0.022(3) 0.047(4) 0.036(3) -0.008(4) 0.005(3) -0.001(3)
C13 0.022(3) 0.034(4) 0.031(4) 0.004(3) 0.009(3) 0.007(3)
C14 0.028(3) 0.028(3) 0.023(3) -0.005(3) 0.012(3) 0.011(3)
C15 0.020(3) 0.028(3) 0.019(3) 0.000(3) 0.001(3) 0.003(2)
C16 0.024(3) 0.013(3) 0.017(3) 0.001(2) 0.003(3) 0.010(2)
C17 0.030(4) 0.025(3) 0.031(4) 0.011(3) 0.007(3) 0.004(3)
C18 0.027(4) 0.030(4) 0.053(5) 0.009(3) 0.003(3) 0.012(3)
C19 0.053(4) 0.023(3) 0.031(4) 0.008(3) -0.008(3) 0.012(3)
C20 0.063(5) 0.036(4) 0.019(3) 0.003(3) 0.001(3) 0.011(3)
C21 0.035(4) 0.026(3) 0.025(4) 0.001(3) 0.009(3) 0.015(3)
C22 0.023(3) 0.022(3) 0.008(3) -0.004(2) 0.002(2) -0.006(2)
C23 0.022(3) 0.021(3) 0.023(3) -0.002(3) -0.003(3) 0.005(2)
C24 0.034(4) 0.017(3) 0.033(4) -0.002(3) 0.003(3) 0.009(3)
C25 0.031(4) 0.023(3) 0.027(3) 0.002(3) 0.006(3) -0.002(3)
C26 0.024(3) 0.033(4) 0.034(4) 0.002(3) -0.011(3) 0.003(3)
C27 0.015(3) 0.022(3) 0.025(3) 0.007(3) 0.004(3) 0.001(2)
C28 0.023(3) 0.017(3) 0.020(3) 0.001(3) 0.003(2) -0.005(2)
C29 0.030(4) 0.037(4) 0.010(3) 0.000(3) 0.004(3) 0.007(3)
C30 0.033(4) 0.066(5) 0.014(3) -0.013(3) -0.001(3) 0.009(4)
C31 0.038(4) 0.076(5) 0.017(4) -0.007(4) -0.008(3) 0.015(4)
C32 0.075(6) 0.081(6) 0.033(5) -0.002(4) -0.006(5) 0.039(5)
C33 0.080(6) 0.045(4) 0.027(4) 0.011(3) 0.008(4) 0.028(4)
C34 0.052(5) 0.055(5) 0.018(4) 0.006(3) 0.005(3) 0.011(4)
C35 0.028(4) 0.071(5) 0.033(4) -0.018(4) 0.009(3) -0.011(3)
C36 0.104(7) 0.150(9) 0.058(6) 0.001(6) -0.017(5) 0.077(6)
C37 0.069(5) 0.046(4) 0.033(4) 0.008(3) 0.006(4) -0.020(4)
C38 0.029(4) 0.044(4) 0.021(3) -0.010(3) 0.005(3) -0.010(3)
C39 0.029(4) 0.046(4) 0.019(3) -0.017(3) 0.005(3) 0.006(3)
C40 0.024(3) 0.024(3) 0.017(3) -0.007(3) -0.003(3) 0.003(3)
C41 0.021(3) 0.022(3) 0.048(4) -0.005(3) 0.014(3) 0.004(3)
C42 0.041(4) 0.012(3) 0.052(5) 0.009(3) -0.003(4) 0.002(3)
C43 0.027(4) 0.028(4) 0.043(4) 0.009(3) 0.004(3) 0.008(3)
C44 0.024(3) 0.033(4) 0.037(4) -0.006(3) 0.002(3) 0.007(3)
C45 0.026(3) 0.028(3) 0.018(3) -0.003(3) 0.002(3) 0.005(3)
C46 0.033(4) 0.031(4) 0.090(6) -0.008(4) 0.004(4) -0.004(3)
C47 0.040(5) 0.057(5) 0.076(6) 0.032(4) -0.002(4) 0.006(4)
C48 0.032(3) 0.031(4) 0.035(3) 0.007(3) 0.005(3) -0.004(3)
C49 0.022(3) 0.024(3) 0.017(3) -0.001(3) 0.001(3) -0.001(3)
C50 0.030(4) 0.018(3) 0.034(4) 0.000(3) 0.006(3) -0.007(3)
C51 0.033(4) 0.017(3) 0.052(4) -0.015(3) -0.003(3) 0.001(3)
C52 0.024(3) 0.029(3) 0.022(3) -0.002(3) -0.004(3) -0.005(3)
C53 0.030(4) 0.032(3) 0.022(3) -0.005(3) 0.005(3) -0.002(3)
C54 0.047(5) 0.073(5) 0.043(5) 0.011(4) 0.014(4) -0.022(4)
C55 0.027(4) 0.044(4) 0.093(7) -0.032(4) -0.014(4) 0.007(3)
C56 0.023(5) 0.033(7) 0.036(6) 0.004(5) -0.001(4) -0.001(5)
O4 0.047(4) 0.030(4) 0.076(8) -0.023(5) 0.022(4) -0.006(3)
C57 0.038(9) 0.059(11) 0.055(12) -0.025(7) 0.009(6) 0.020(5)
C58 0.023(3) 0.015(3) 0.017(3) 0.002(2) -0.002(3) -0.003(2)
C59 0.038(4) 0.033(3) 0.013(3) 0.005(3) -0.001(3) -0.012(3)
C60 0.032(3) 0.027(3) 0.013(3) 0.010(3) 0.000(3) -0.007(3)
C61 0.022(3) 0.025(3) 0.021(3) 0.000(3) -0.001(3) -0.012(3)
C62 0.028(4) 0.025(3) 0.025(4) 0.001(3) 0.006(3) -0.011(3)
C63 0.037(4) 0.028(3) 0.033(4) -0.011(3) 0.004(3) -0.013(3)
C64 0.026(4) 0.065(5) 0.027(4) 0.011(4) -0.002(3) -0.021(3)
C65 0.025(4) 0.049(4) 0.036(4) 0.009(3) -0.006(3) -0.007(3)
C66 0.028(3) 0.029(3) 0.023(3) 0.005(3) 0.007(3) -0.003(3)
C67 0.047(4) 0.025(3) 0.045(4) 0.013(3) -0.002(4) -0.001(3)
C68 0.038(4) 0.083(6) 0.038(4) 0.002(4) -0.014(4) -0.026(4)
C69 0.027(3) 0.038(4) 0.056(4) -0.002(4) 0.020(3) 0.004(3)
C70 0.029(3) 0.024(3) 0.015(3) 0.005(3) -0.003(2) -0.010(3)
C71 0.039(4) 0.027(3) 0.015(3) -0.001(3) 0.007(3) -0.014(3)
C72 0.030(3) 0.050(4) 0.018(3) 0.001(3) 0.003(2) -0.009(3)
C73 0.045(4) 0.051(4) 0.027(4) -0.001(3) 0.002(3) -0.024(4)
C74 0.052(5) 0.033(4) 0.039(4) 0.007(3) -0.002(4) -0.013(3)
C75 0.044(4) 0.024(3) 0.018(3) 0.009(3) -0.003(3) -0.003(3)
C76 0.045(4) 0.029(4) 0.045(4) -0.007(3) 0.000(3) -0.004(3)
C77 0.064(5) 0.085(6) 0.067(6) -0.015(5) 0.003(5) -0.046(5)
C78 0.069(5) 0.032(4) 0.044(5) -0.008(3) -0.013(4) 0.009(4)
C79 0.025(3) 0.016(3) 0.018(3) 0.005(2) -0.001(3) 0.004(2)
C80 0.028(3) 0.027(3) 0.024(3) -0.008(3) -0.002(3) 0.001(3)
C81 0.020(4) 0.031(3) 0.040(4) -0.004(3) -0.002(3) 0.001(3)
C82 0.038(4) 0.031(4) 0.031(4) -0.014(3) -0.011(3) -0.003(3)
C83 0.057(5) 0.036(4) 0.021(4) -0.011(3) 0.004(3) -0.004(3)
C84 0.036(4) 0.023(3) 0.028(4) -0.007(3) 0.000(3) -0.007(3)
C85 0.024(3) 0.023(3) 0.013(3) 0.001(2) 0.004(3) 0.001(3)
C86 0.019(3) 0.022(3) 0.024(3) 0.002(3) 0.000(3) -0.003(2)
C87 0.024(4) 0.036(4) 0.030(4) 0.001(3) 0.000(3) 0.012(3)
C88 0.038(4) 0.027(3) 0.030(4) 0.007(3) 0.006(3) 0.000(3)
C89 0.061(5) 0.020(3) 0.047(4) 0.006(3) -0.005(4) -0.001(3)
C90 0.039(4) 0.025(3) 0.034(4) -0.002(3) -0.010(3) -0.006(3)
C91 0.016(3) 0.026(3) 0.017(3) -0.001(2) 0.001(3) -0.005(2)
C92 0.029(3) 0.026(3) 0.019(3) 0.002(3) 0.002(3) -0.002(3)
C93 0.027(3) 0.038(4) 0.029(3) 0.003(3) 0.006(3) 0.006(3)
C94 0.023(4) 0.050(4) 0.035(4) -0.006(3) 0.006(3) -0.011(3)
C95 0.035(4) 0.057(4) 0.018(3) 0.001(3) 0.008(3) -0.021(3)
C96 0.033(4) 0.032(3) 0.019(3) 0.000(3) -0.006(3) -0.008(3)

loop_
_atom_type_symbol
_atom_type_description
_atom_type_scat_dispersion_real
_atom_type_scat_dispersion_imag
_atom_type_scat_source
C C 0.0033 0.0016 'International Tables Vol C Tables 4.2.6.8 and 6.1.1.4'
H H 0.0000 0.0000 'International Tables Vol C Tables 4.2.6.8 and 6.1.1.4'
N N 0.0061 0.0033 'International Tables Vol C Tables 4.2.6.8 and 6.1.1.4'
P P 0.1023 0.0942 'International Tables Vol C Tables 4.2.6.8 and 6.1.1.4'
Cl Cl 0.1484 0.1585 'International Tables Vol C Tables 4.2.6.8 and 6.1.1.4'
Ru Ru -1.2594 0.8363 'International Tables Vol C Tables 4.2.6.8 and 6.1.1.4'
O O 0.0106 0.0060 'International Tables Vol C Tables 4.2.6.8 and 6.1.1.4'

loop_
_geom_angle_atom_site_label_1
_geom_angle_atom_site_label_2
_geom_angle_atom_site_label_3
_geom_angle
C1 Ru1 C28 97.2(2)
C1 Ru1 P1 91.04(14)
C28 Ru1 P1 165.96(14)
C1 Ru1 Cl1 144.57(15)
C28 Ru1 Cl1 86.75(14)
P1 Ru1 Cl1 93.07(5)
C1 Ru1 H98 82.9(18)
C28 Ru1 H98 88.5(17)
P1 Ru1 H98 81.3(17)
Cl1 Ru1 H98 132.5(18)
C49 Ru2 C58 96.7(2)
C49 Ru2 P2 92.59(15)
C58 Ru2 P2 165.16(14)
C49 Ru2 Cl4 142.69(16)
C58 Ru2 Cl4 88.14(14)
P2 Ru2 Cl4 91.44(5)
C49 Ru2 H99 82.4(16)
C58 Ru2 H99 84.1(14)
P2 Ru2 H99 85.7(14)
Cl4 Ru2 H99 134.9(16)
C22 P1 C16 100.8(2)
C22 P1 C10 102.4(2)
C16 P1 C10 100.2(2)
C22 P1 Ru1 115.90(17)
C16 P1 Ru1 112.76(17)
C10 P1 Ru1 121.74(17)
C79 P2 C85 101.3(2)
C79 P2 C91 101.1(2)
C85 P2 C91 101.4(2)
C79 P2 Ru2 111.42(17)
C85 P2 Ru2 116.62(17)
C91 P2 Ru2 122.00(17)
C5 O1 C6 110.5(5)
C8 O2 C9 110.9(4)
C54 O3 C53 110.7(4)
C1 N1 C2 111.9(4)
C1 N1 C4 123.7(4)
C2 N1 C4 124.1(4)
C3 N2 C1 111.7(4)
C3 N2 C7 123.0(4)
C1 N2 C7 125.2(4)
C38 N3 C28 111.5(4)
C38 N3 C29 120.9(4)
C28 N3 C29 127.7(4)
C39 N4 C28 112.0(4)
C39 N4 C40 121.1(4)
C28 N4 C40 126.8(4)
C49 N5 C50 112.0(4)
C49 N5 C52 124.4(4)
C50 N5 C52 123.5(4)
C49 N6 C51 112.8(4)
C49 N6 C55 124.8(5)
C51 N6 C55 122.2(5)
C60 N7 C58 112.1(4)
C60 N7 C61 122.4(4)
C58 N7 C61 125.5(4)
C59 N8 C58 111.9(4)
C59 N8 C70 121.7(4)
C58 N8 C70 126.3(4)
N2 C1 N1 102.5(4)
N2 C1 Ru1 136.6(4)
N1 C1 Ru1 120.9(4)
C3 C2 N1 105.9(5)
C3 C2 H2A 127.0
N1 C2 H2A 127.0
C2 C3 N2 108.0(5)
C2 C3 H3A 126.0
N2 C3 H3A 126.0
N1 C4 C5 112.8(4)
N1 C4 H4A 109.0
C5 C4 H4A 109.0
N1 C4 H4B 109.0
C5 C4 H4B 109.0
H4A C4 H4B 107.8
O1 C5 C4 107.9(4)
O1 C5 H5A 110.1
C4 C5 H5A 110.1
O1 C5 H5B 110.1
C4 C5 H5B 110.1
H5A C5 H5B 108.4
O1 C6 H6A 109.5
O1 C6 H6B 109.5
H6A C6 H6B 109.5
O1 C6 H6C 109.5
H6A C6 H6C 109.5
H6B C6 H6C 109.5
N2 C7 C8 112.9(4)
N2 C7 H7A 109.0
C8 C7 H7A 109.0
N2 C7 H7B 109.0
C8 C7 H7B 109.0
H7A C7 H7B 107.8
O2 C8 C7 110.3(4)
O2 C8 H8A 109.6
C7 C8 H8A 109.6
O2 C8 H8B 109.6
C7 C8 H8B 109.6
H8A C8 H8B 108.1
O2 C9 H9A 109.5
O2 C9 H9B 109.5
H9A C9 H9B 109.5
O2 C9 H9C 109.5
H9A C9 H9C 109.5
H9B C9 H9C 109.5
C15 C10 C11 118.0(5)
C15 C10 P1 125.1(4)
C11 C10 P1 116.9(4)
C12 C11 C10 121.0(5)
C12 C11 H11A 119.5
C10 C11 H11A 119.5
C13 C12 C11 120.0(5)
C13 C12 H12A 120.0
C11 C12 H12A 120.0
C14 C13 C12 120.3(5)
C14 C13 H13A 119.9
C12 C13 H13A 119.9
C13 C14 C15 119.7(5)
C13 C14 H14A 120.2
C15 C14 H14A 120.2
C10 C15 C14 121.0(5)
C10 C15 H15A 119.5
C14 C15 H15A 119.5
C21 C16 C17 118.1(5)
C21 C16 P1 122.4(4)
C17 C16 P1 119.5(4)
C16 C17 C18 121.0(5)
C16 C17 H17A 119.5
C18 C17 H17A 119.5
C19 C18 C17 119.8(6)
C19 C18 H18A 120.1
C17 C18 H18A 120.1
C18 C19 C20 119.8(5)
C18 C19 H19A 120.1
C20 C19 H19A 120.1
C21 C20 C19 119.0(5)
C21 C20 H20A 120.5
C19 C20 H20A 120.5
C16 C21 C20 122.3(5)
C16 C21 H21A 118.9
C20 C21 H21A 118.9
C27 C22 C23 118.5(5)
C27 C22 P1 121.5(4)
C23 C22 P1 119.9(4)
C24 C23 C22 120.5(5)
C24 C23 H23A 119.7
C22 C23 H23A 119.7
C25 C24 C23 120.9(5)
C25 C24 H24A 119.5
C23 C24 H24A 119.5
C26 C25 C24 118.6(5)
C26 C25 H25A 120.7
C24 C25 H25A 120.7
C25 C26 C27 121.1(5)
C25 C26 H26A 119.4
C27 C26 H26A 119.4
C22 C27 C26 120.3(5)
C22 C27 H27A 119.9
C26 C27 H27A 119.9
N4 C28 N3 101.7(4)
N4 C28 Ru1 124.8(4)
N3 C28 Ru1 133.4(4)
C34 C29 C30 121.9(6)
C34 C29 N3 119.1(5)
C30 C29 N3 118.6(5)
C29 C30 C31 117.7(6)
C29 C30 C35 122.7(6)
C31 C30 C35 119.5(6)
C32 C31 C30 120.6(7)
C32 C31 H31A 119.7
C30 C31 H31A 119.7
C33 C32 C31 119.1(7)
C33 C32 C36 121.3(8)
C31 C32 C36 119.5(8)
C32 C33 C34 122.7(7)
C32 C33 H33A 118.7
C34 C33 H33A 118.7
C29 C34 C33 117.9(6)
C29 C34 C37 120.7(6)
C33 C34 C37 121.3(6)
C30 C35 H35A 109.5
C30 C35 H35B 109.5
H35A C35 H35B 109.5
C30 C35 H35C 109.5
H35A C35 H35C 109.5
H35B C35 H35C 109.5
C32 C36 H36A 109.5
C32 C36 H36B 109.5
H36A C36 H36B 109.5
C32 C36 H36C 109.5
H36A C36 H36C 109.5
H36B C36 H36C 109.5
C34 C37 H37A 109.5
C34 C37 H37B 109.5
H37A C37 H37B 109.5
C34 C37 H37C 109.5
H37A C37 H37C 109.5
H37B C37 H37C 109.5
C39 C38 N3 106.8(5)
C39 C38 Cl2 130.2(5)
N3 C38 Cl2 123.1(4)
C38 C39 N4 108.1(5)
C38 C39 Cl3 128.6(5)
N4 C39 Cl3 123.3(4)
C45 C40 C41 122.3(5)
C45 C40 N4 117.0(5)
C41 C40 N4 120.3(5)
C42 C41 C40 117.6(5)
C42 C41 C46 120.8(5)
C40 C41 C46 121.5(5)
C41 C42 C43 122.4(5)
C41 C42 H42A 118.8
C43 C42 H42A 118.8
C44 C43 C42 118.6(5)
C44 C43 C47 120.6(5)
C42 C43 C47 120.8(5)
C43 C44 C45 121.7(5)
C43 C44 H44A 119.2
C45 C44 H44A 119.2
C40 C45 C44 117.4(5)
C40 C45 C48 120.9(5)
C44 C45 C48 121.7(5)
C41 C46 H46A 109.5
C41 C46 H46B 109.5
H46A C46 H46B 109.5
C41 C46 H46C 109.5
H46A C46 H46C 109.5
H46B C46 H46C 109.5
C43 C47 H47A 109.5
C43 C47 H47B 109.5
H47A C47 H47B 109.5
C43 C47 H47C 109.5
H47A C47 H47C 109.5
H47B C47 H47C 109.5
C45 C48 H48A 109.5
C45 C48 H48B 109.5
H48A C48 H48B 109.5
C45 C48 H48C 109.5
H48A C48 H48C 109.5
H48B C48 H48C 109.5
N6 C49 N5 101.7(4)
N6 C49 Ru2 137.4(4)
N5 C49 Ru2 120.9(4)
C51 C50 N5 106.9(5)
C51 C50 H50A 126.6
N5 C50 H50A 126.6
C50 C51 N6 106.6(5)
C50 C51 H51A 126.7
N6 C51 H51A 126.7
N5 C52 C53 113.0(4)
N5 C52 H52A 109.0
C53 C52 H52A 109.0
N5 C52 H52B 109.0
C53 C52 H52B 109.0
H52A C52 H52B 107.8
O3 C53 C52 109.5(4)
O3 C53 H53A 109.8
C52 C53 H53A 109.8
O3 C53 H53B 109.8
C52 C53 H53B 109.8
H53A C53 H53B 108.2
O3 C54 H54A 109.5
O3 C54 H54B 109.5
H54A C54 H54B 109.5
O3 C54 H54C 109.5
H54A C54 H54C 109.5
H54B C54 H54C 109.5
C56 C55 N6 115.5(6)
C56 C55 C56A 23.7(12)
N6 C55 C56A 115.1(13)
C56 C55 H55A 108.4
N6 C55 H55A 108.4
C56A C55 H55A 126.5
C56 C55 H55B 108.4
N6 C55 H55B 108.4
C56A C55 H55B 87.1
H55A C55 H55B 107.5
C55 C56 O4 113.9(9)
C55 C56 H56A 108.8
O4 C56 H56A 108.8
C55 C56 H56B 108.8
O4 C56 H56B 108.8
H56A C56 H56B 107.7
C56 O4 C57 115.6(15)
O4 C57 H57A 109.5
O4 C57 H57B 109.5
H57A C57 H57B 109.5
O4 C57 H57C 109.5
H57A C57 H57C 109.5
H57B C57 H57C 109.5
O4A C56A C55 119(3)
O4A C56A H56C 107.5
C55 C56A H56C 107.5
O4A C56A H56D 107.5
C55 C56A H56D 107.5
H56C C56A H56D 107.0
C57A O4A C56A 106(5)
O4A C57A H57D 109.5
O4A C57A H57E 109.5
H57D C57A H57E 109.5
O4A C57A H57F 109.5
H57D C57A H57F 109.5
H57E C57A H57F 109.5
N7 C58 N8 100.9(4)
N7 C58 Ru2 125.5(4)
N8 C58 Ru2 133.5(4)
C60 C59 N8 107.6(5)
C60 C59 Cl5 128.9(5)
N8 C59 Cl5 123.5(4)
C59 C60 N7 107.4(5)
C59 C60 Cl6 128.5(4)
N7 C60 Cl6 124.1(4)
C66 C61 C62 122.1(5)
C66 C61 N7 118.2(5)
C62 C61 N7 119.2(5)
C61 C62 C63 117.4(5)
C61 C62 C67 123.8(5)
C63 C62 C67 118.7(5)
C64 C63 C62 121.4(5)
C64 C63 H63A 119.3
C62 C63 H63A 119.3
C65 C64 C63 119.0(5)
C65 C64 C68 121.6(6)
C63 C64 C68 119.4(6)
C64 C65 C66 121.4(6)
C64 C65 H65A 119.3
C66 C65 H65A 119.3
C65 C66 C61 118.6(5)
C65 C66 C69 120.2(5)
C61 C66 C69 121.2(5)
C62 C67 H67A 109.5
C62 C67 H67B 109.5
H67A C67 H67B 109.5
C62 C67 H67C 109.5
H67A C67 H67C 109.5
H67B C67 H67C 109.5
C64 C68 H68A 109.5
C64 C68 H68B 109.5
H68A C68 H68B 109.5
C64 C68 H68C 109.5
H68A C68 H68C 109.5
H68B C68 H68C 109.5
C66 C69 H69A 109.5
C66 C69 H69B 109.5
H69A C69 H69B 109.5
C66 C69 H69C 109.5
H69A C69 H69C 109.5
H69B C69 H69C 109.5
C75 C70 C71 122.1(5)
C75 C70 N8 118.8(5)
C71 C70 N8 118.7(5)
C72 C71 C70 118.3(5)
C72 C71 C76 119.1(5)
C70 C71 C76 122.5(5)
C71 C72 C73 121.3(6)
C71 C72 H72A 119.4
C73 C72 H72A 119.4
C74 C73 C72 118.5(5)
C74 C73 C77 122.0(6)
C72 C73 C77 119.5(6)
C73 C74 C75 122.0(6)
C73 C74 H74A 119.0
C75 C74 H74A 119.0
C70 C75 C74 117.6(5)
C70 C75 C78 122.0(5)
C74 C75 C78 120.5(5)
C71 C76 H76A 109.5
C71 C76 H76B 109.5
H76A C76 H76B 109.5
C71 C76 H76C 109.5
H76A C76 H76C 109.5
H76B C76 H76C 109.5
C73 C77 H77A 109.5
C73 C77 H77B 109.5
H77A C77 H77B 109.5
C73 C77 H77C 109.5
H77A C77 H77C 109.5
H77B C77 H77C 109.5
C75 C78 H78A 109.5
C75 C78 H78B 109.5
H78A C78 H78B 109.5
C75 C78 H78C 109.5
H78A C78 H78C 109.5
H78B C78 H78C 109.5
C84 C79 C80 117.7(5)
C84 C79 P2 124.0(4)
C80 C79 P2 118.1(4)
C81 C80 C79 119.8(5)
C81 C80 H80A 120.1
C79 C80 H80A 120.1
C82 C81 C80 120.3(6)
C82 C81 H81A 119.9
C80 C81 H81A 119.9
C81 C82 C83 121.0(5)
C81 C82 H82A 119.5
C83 C82 H82A 119.5
C82 C83 C84 119.0(5)
C82 C83 H83A 120.5
C84 C83 H83A 120.5
C83 C84 C79 122.2(5)
C83 C84 H84A 118.9
C79 C84 H84A 118.9
C86 C85 C90 116.8(5)
C86 C85 P2 123.8(4)
C90 C85 P2 119.2(4)
C85 C86 C87 122.1(5)
C85 C86 H86A 118.9
C87 C86 H86A 118.9
C88 C87 C86 120.6(5)
C88 C87 H87A 119.7
C86 C87 H87A 119.7
C87 C88 C89 118.7(5)
C87 C88 H88A 120.6
C89 C88 H88A 120.6
C90 C89 C88 121.0(6)
C90 C89 H89A 119.5
C88 C89 H89A 119.5
C89 C90 C85 120.7(5)
C89 C90 H90A 119.7
C85 C90 H90A 119.7
C92 C91 C96 117.6(5)
C92 C91 P2 117.7(4)
C96 C91 P2 124.7(4)
C91 C92 C93 121.5(5)
C91 C92 H92A 119.3
C93 C92 H92A 119.3
C94 C93 C92 119.8(5)
C94 C93 H93A 120.1
C92 C93 H93A 120.1
C95 C94 C93 119.7(6)
C95 C94 H94A 120.2
C93 C94 H94A 120.2
C94 C95 C96 121.1(6)
C94 C95 H95A 119.4
C96 C95 H95A 119.4
C95 C96 C91 120.2(6)
C95 C96 H96A 119.9
C91 C96 H96A 119.9

loop_
_geom_bond_atom_site_label_1
_geom_bond_atom_site_label_2
_geom_bond_distance
Ru1 C1 1.975(5)
Ru1 C28 2.059(5)
Ru1 P1 2.3136(14)
Ru1 Cl1 2.4517(14)
Ru1 H98 1.49(4)
Ru2 C49 1.971(5)
Ru2 C58 2.036(5)
Ru2 P2 2.3106(14)
Ru2 Cl4 2.4496(14)
Ru2 H99 1.58(4)
Cl2 C38 1.693(6)
Cl3 C39 1.704(6)
Cl5 C59 1.714(5)
Cl6 C60 1.706(5)
P1 C22 1.839(5)
P1 C16 1.845(5)
P1 C10 1.851(5)
P2 C79 1.826(5)
P2 C85 1.837(5)
P2 C91 1.852(5)
O1 C5 1.409(6)
O1 C6 1.428(6)
O2 C8 1.403(6)
O2 C9 1.446(6)
O3 C54 1.419(6)
O3 C53 1.425(6)
N1 C1 1.380(6)
N1 C2 1.392(6)
N1 C4 1.454(6)
N2 C3 1.373(6)
N2 C1 1.374(6)
N2 C7 1.449(6)
N3 C38 1.387(6)
N3 C28 1.398(5)
N3 C29 1.450(6)
N4 C39 1.370(6)
N4 C28 1.383(6)
N4 C40 1.434(6)
N5 C49 1.377(6)
N5 C50 1.394(6)
N5 C52 1.445(6)
N6 C49 1.370(6)
N6 C51 1.388(6)
N6 C55 1.475(6)
N7 C60 1.378(6)
N7 C58 1.394(6)
N7 C61 1.440(6)
N8 C59 1.375(6)
N8 C58 1.401(6)
N8 C70 1.443(6)
C2 C3 1.340(6)
C2 H2A 0.9500
C3 H3A 0.9500
C4 C5 1.511(7)
C4 H4A 0.9900
C4 H4B 0.9900
C5 H5A 0.9900
C5 H5B 0.9900
C6 H6A 0.9800
C6 H6B 0.9800
C6 H6C 0.9800
C7 C8 1.516(7)
C7 H7A 0.9900
C7 H7B 0.9900
C8 H8A 0.9900
C8 H8B 0.9900
C9 H9A 0.9800
C9 H9B 0.9800
C9 H9C 0.9800
C10 C15 1.390(6)
C10 C11 1.398(6)
C11 C12 1.382(6)
C11 H11A 0.9500
C12 C13 1.381(7)
C12 H12A 0.9500
C13 C14 1.376(7)
C13 H13A 0.9500
C14 C15 1.395(6)
C14 H14A 0.9500
C15 H15A 0.9500
C16 C21 1.371(7)
C16 C17 1.387(7)
C17 C18 1.387(7)
C17 H17A 0.9500
C18 C19 1.375(7)
C18 H18A 0.9500
C19 C20 1.397(7)
C19 H19A 0.9500
C20 C21 1.377(7)
C20 H20A 0.9500
C21 H21A 0.9500
C22 C27 1.386(6)
C22 C23 1.399(6)
C23 C24 1.389(6)
C23 H23A 0.9500
C24 C25 1.386(6)
C24 H24A 0.9500
C25 C26 1.375(6)
C25 H25A 0.9500
C26 C27 1.402(7)
C26 H26A 0.9500
C27 H27A 0.9500
C29 C34 1.382(7)
C29 C30 1.394(7)
C30 C31 1.417(8)
C30 C35 1.483(8)
C31 C32 1.384(9)
C31 H31A 0.9500
C32 C33 1.359(9)
C32 C36 1.538(8)
C33 C34 1.388(8)
C33 H33A 0.9500
C34 C37 1.508(7)
C35 H35A 0.9800
C35 H35B 0.9800
C35 H35C 0.9800
C36 H36A 0.9800
C36 H36B 0.9800
C36 H36C 0.9800
C37 H37A 0.9800
C37 H37B 0.9800
C37 H37C 0.9800
C38 C39 1.332(7)
C40 C45 1.395(7)
C40 C41 1.396(7)
C41 C42 1.371(7)
C41 C46 1.523(7)
C42 C43 1.397(7)
C42 H42A 0.9500
C43 C44 1.369(7)
C43 C47 1.515(7)
C44 C45 1.406(7)
C44 H44A 0.9500
C45 C48 1.488(7)
C46 H46A 0.9800
C46 H46B 0.9800
C46 H46C 0.9800
C47 H47A 0.9800
C47 H47B 0.9800
C47 H47C 0.9800
C48 H48A 0.9800
C48 H48B 0.9800
C48 H48C 0.9800
C50 C51 1.328(6)
C50 H50A 0.9500
C51 H51A 0.9500
C52 C53 1.507(6)
C52 H52A 0.9900
C52 H52B 0.9900
C53 H53A 0.9900
C53 H53B 0.9900
C54 H54A 0.9800
C54 H54B 0.9800
C54 H54C 0.9800
C55 C56 1.408(10)
C55 C56A 1.60(3)
C55 H55A 0.9900
C55 H55B 0.9900
C56 O4 1.410(14)
C56 H56A 0.9900
C56 H56B 0.9900
O4 C57 1.45(3)
C57 H57A 0.9800
C57 H57B 0.9800
C57 H57C 0.9800
C56A O4A 1.45(4)
C56A H56C 0.9900
C56A H56D 0.9900
O4A C57A 1.39(9)
C57A H57D 0.9800
C57A H57E 0.9800
C57A H57F 0.9800
C59 C60 1.326(7)
C61 C66 1.392(7)
C61 C62 1.393(7)
C62 C63 1.402(7)
C62 C67 1.509(7)
C63 C64 1.400(8)
C63 H63A 0.9500
C64 C65 1.377(8)
C64 C68 1.518(7)
C65 C66 1.391(7)
C65 H65A 0.9500
C66 C69 1.488(7)
C67 H67A 0.9800
C67 H67B 0.9800
C67 H67C 0.9800
C68 H68A 0.9800
C68 H68B 0.9800
C68 H68C 0.9800
C69 H69A 0.9800
C69 H69B 0.9800
C69 H69C 0.9800
C70 C75 1.389(7)
C70 C71 1.391(7)
C71 C72 1.380(7)
C71 C76 1.520(7)
C72 C73 1.401(8)
C72 H72A 0.9500
C73 C74 1.378(8)
C73 C77 1.525(7)
C74 C75 1.393(7)
C74 H74A 0.9500
C75 C78 1.490(7)
C76 H76A 0.9800
C76 H76B 0.9800
C76 H76C 0.9800
C77 H77A 0.9800
C77 H77B 0.9800
C77 H77C 0.9800
C78 H78A 0.9800
C78 H78B 0.9800
C78 H78C 0.9800
C79 C84 1.388(7)
C79 C80 1.413(7)
C80 C81 1.400(7)
C80 H80A 0.9500
C81 C82 1.365(7)
C81 H81A 0.9500
C82 C83 1.382(7)
C82 H82A 0.9500
C83 C84 1.382(7)
C83 H83A 0.9500
C84 H84A 0.9500
C85 C86 1.378(7)
C85 C90 1.408(7)
C86 C87 1.386(7)
C86 H86A 0.9500
C87 C88 1.367(7)
C87 H87A 0.9500
C88 C89 1.383(7)
C88 H88A 0.9500
C89 C90 1.382(7)
C89 H89A 0.9500
C90 H90A 0.9500
C91 C92 1.379(7)
C91 C96 1.401(7)
C92 C93 1.396(6)
C92 H92A 0.9500
C93 C94 1.367(7)
C93 H93A 0.9500
C94 C95 1.367(7)
C94 H94A 0.9500
C95 C96 1.384(7)
C95 H95A 0.9500
C96 H96A 0.9500
